data_7107147
loop_
_publ_author_name
'Christian Farber'
'Michael Leibold'
'Clemens Bruhn'
'Martin Maurer'
'Ulrich Siemeling'

_publ_section_title
;
 Nitron: a stable N-heterocyclic carbene that has been commercially
 available for more than a century
;
_journal_issue 2
_journal_name_full Chem.Commun.
_journal_page_first 227
_journal_page_last 229
_journal_paper_doi 10.1039/c1cc16460k
_journal_volume 48
_journal_year 2012
_chemical_formula_moiety 'C28 H28 Cl N4 Rh, C H Cl3'
_chemical_formula_sum 'C29 H29 Cl4 N4 Rh'
_chemical_formula_weight 678.27
_chemical_name_systematic
;
?
;
_space_group_IT_number 14
_symmetry_cell_setting monoclinic
_symmetry_Int_Tables_number 14
_symmetry_space_group_name_Hall '-P 2yn'
_symmetry_space_group_name_H-M 'P 1 21/n 1'
_atom_sites_solution_hydrogens geom
_atom_sites_solution_primary direct
_atom_sites_solution_secondary difmap
_audit_creation_method SHELXL-97
_cell_angle_alpha 90.00
_cell_angle_beta 101.116(6)
_cell_angle_gamma 90.00
_cell_formula_units_Z 4
_cell_length_a 11.2724(9)
_cell_length_b 16.7158(10)
_cell_length_c 15.8324(12)
_cell_measurement_reflns_used 17648
_cell_measurement_temperature 100(2)
_cell_measurement_theta_max 25.61
_cell_measurement_theta_min 1.79
_cell_volume 2927.3(4)
_computing_structure_refinement 'SHELXL-97 (Sheldrick, 1997)'
_computing_structure_solution 'SHELXS-97 (Sheldrick, 1990)'
_diffrn_ambient_temperature 100(2)
_diffrn_detector 'image plate (34 cm diameter)'
_diffrn_detector_area_resol_mean 6.67
_diffrn_detector_type STOE
_diffrn_measured_fraction_theta_full 0.998
_diffrn_measured_fraction_theta_max 0.998
_diffrn_measurement_details ' 125 frames, detector distance = 135 mm'
_diffrn_measurement_device '2-circle goniometer'
_diffrn_measurement_device_type 'STOE IPDS 2'
_diffrn_measurement_method 'rotation method'
_diffrn_radiation_collimation '0.5 mm diameter, multiple pinhole'
_diffrn_radiation_monochromator 'plane graphite'
_diffrn_radiation_polarisn_norm 0
_diffrn_radiation_type 'Mo K\a'
_diffrn_radiation_wavelength 0.71073
_diffrn_reflns_av_R_equivalents 0.0677
_diffrn_reflns_av_sigmaI/netI 0.0564
_diffrn_reflns_limit_h_max 13
_diffrn_reflns_limit_h_min -12
_diffrn_reflns_limit_k_max 19
_diffrn_reflns_limit_k_min -19
_diffrn_reflns_limit_l_max 18
_diffrn_reflns_limit_l_min -18
_diffrn_reflns_number 15306
_diffrn_reflns_theta_full 25.00
_diffrn_reflns_theta_max 25.00
_diffrn_reflns_theta_min 1.79
_diffrn_source 'sealed X-ray tube, 12 x 0.4 mm long-fine focus'
_diffrn_source_current 30
_diffrn_source_power 1.50
_diffrn_source_voltage 50
_diffrn_standards_decay_% none
_exptl_absorpt_coefficient_mu 0.975
_exptl_absorpt_correction_T_max 0.9351
_exptl_absorpt_correction_T_min 0.7711
_exptl_absorpt_correction_type integration
_exptl_absorpt_process_details 'X-red ver. 1.31 (Stoe & Cie. 2005)'
_exptl_crystal_colour yellow
_exptl_crystal_density_diffrn 1.539
_exptl_crystal_density_method 'not measured'
_exptl_crystal_description plate
_exptl_crystal_F_000 1376
_exptl_crystal_size_max 0.30
_exptl_crystal_size_mid 0.26
_exptl_crystal_size_min 0.06
_refine_diff_density_max 0.744
_refine_diff_density_min -1.356
_refine_diff_density_rms 0.092
_refine_ls_extinction_method none
_refine_ls_goodness_of_fit_ref 0.945
_refine_ls_hydrogen_treatment mixed
_refine_ls_matrix_type full
_refine_ls_number_parameters 358
_refine_ls_number_reflns 5137
_refine_ls_number_restraints 0
_refine_ls_restrained_S_all 0.945
_refine_ls_R_factor_all 0.0630
_refine_ls_R_factor_gt 0.0465
_refine_ls_shift/su_max 0.001
_refine_ls_shift/su_mean 0.000
_refine_ls_structure_factor_coef Fsqd
_refine_ls_weighting_details 'calc w=1/[\s^2^(Fo^2^)+(0.0813P)^2^+0.0000P] where P=(Fo^2^+2Fc^2^)/3'
_refine_ls_weighting_scheme calc
_refine_ls_wR_factor_gt 0.1156
_refine_ls_wR_factor_ref 0.1225
_reflns_number_gt 3906
_reflns_number_total 5137
_reflns_threshold_expression >2sigma(I)
_cod_data_source_file c1cc16460k.txt
_cod_data_source_block i0810
_cod_original_sg_symbol_H-M 'P 21/n'
_cod_database_code 7107147

loop_
_symmetry_equiv_pos_as_xyz
'x, y, z'
'-x+1/2, y+1/2, -z+1/2'
'-x, -y, -z'
'x-1/2, -y-1/2, z-1/2'

loop_
_atom_site_label
_atom_site_type_symbol
_atom_site_fract_x
_atom_site_fract_y
_atom_site_fract_z
_atom_site_U_iso_or_equiv
_atom_site_adp_type
_atom_site_occupancy
_atom_site_symmetry_multiplicity
_atom_site_calc_flag
_atom_site_refinement_flags
C1 C -0.1356(4) 0.1014(3) 0.6137(3) 0.0389(9) Uani 1 1 d .
C2 C -0.2654(4) 0.0285(3) 0.5174(3) 0.0402(10) Uani 1 1 d .
C3 C -0.0566(4) 0.0821(3) 0.8012(3) 0.0438(10) Uani 1 1 d .
H34 H -0.110(5) 0.043(3) 0.774(3) 0.053 Uiso 1 1 d .
C4 C -0.0973(5) 0.1631(3) 0.7954(3) 0.0447(10) Uani 1 1 d .
H30 H -0.176(5) 0.172(3) 0.761(3) 0.054 Uiso 1 1 d .
C5 C -0.0446(5) 0.2288(3) 0.8581(3) 0.0523(12) Uani 1 1 d .
H5A H -0.0168 0.2050 0.9158 0.063 Uiso 1 1 calc R
H5B H -0.1090 0.2680 0.8626 0.063 Uiso 1 1 calc R
C6 C 0.0623(5) 0.2730(3) 0.8306(3) 0.0560(13) Uani 1 1 d .
H6A H 0.0303 0.3192 0.7941 0.067 Uiso 1 1 calc R
H6B H 0.1161 0.2942 0.8827 0.067 Uiso 1 1 calc R
C7 C 0.1355(5) 0.2219(3) 0.7822(3) 0.0464(11) Uani 1 1 d .
H32 H 0.167(5) 0.253(3) 0.744(3) 0.056 Uiso 1 1 d .
C8 C 0.1772(4) 0.1459(3) 0.8041(3) 0.0457(11) Uani 1 1 d .
H31 H 0.229(5) 0.118(3) 0.771(3) 0.055 Uiso 1 1 d .
C9 C 0.1584(4) 0.1032(3) 0.8850(3) 0.0476(11) Uani 1 1 d .
H9A H 0.1489 0.1434 0.9292 0.057 Uiso 1 1 calc R
H9B H 0.2308 0.0706 0.9079 0.057 Uiso 1 1 calc R
C10 C 0.0462(4) 0.0487(3) 0.8678(3) 0.0487(11) Uani 1 1 d .
H10A H 0.0697 -0.0042 0.8480 0.058 Uiso 1 1 calc R
H10B H 0.0175 0.0404 0.9224 0.058 Uiso 1 1 calc R
C11 C -0.2569(4) 0.2261(3) 0.5868(2) 0.0390(9) Uani 1 1 d .
C12 C -0.3771(4) 0.2469(3) 0.5910(3) 0.0443(10) Uani 1 1 d .
H12A H -0.4396 0.2079 0.5820 0.053 Uiso 1 1 calc R
C13 C -0.4017(5) 0.3259(3) 0.6087(3) 0.0495(11) Uani 1 1 d .
H13A H -0.4817 0.3410 0.6126 0.059 Uiso 1 1 calc R
C14 C -0.3104(5) 0.3834(3) 0.6208(3) 0.0481(11) Uani 1 1 d .
H14A H -0.3283 0.4370 0.6336 0.058 Uiso 1 1 calc R
C15 C -0.1945(5) 0.3627(3) 0.6142(3) 0.0475(11) Uani 1 1 d .
H15A H -0.1331 0.4024 0.6212 0.057 Uiso 1 1 calc R
C16 C -0.1664(4) 0.2835(3) 0.5971(3) 0.0428(10) Uani 1 1 d .
H16A H -0.0862 0.2692 0.5927 0.051 Uiso 1 1 calc R
C17 C -0.0860(4) -0.0443(3) 0.6070(2) 0.0391(9) Uani 1 1 d .
C18 C -0.1436(4) -0.1135(3) 0.6288(3) 0.0440(10) Uani 1 1 d .
H18A H -0.2286 -0.1144 0.6253 0.053 Uiso 1 1 calc R
C19 C -0.0735(5) -0.1815(3) 0.6558(3) 0.0516(12) Uani 1 1 d .
H19A H -0.1112 -0.2290 0.6702 0.062 Uiso 1 1 calc R
C20 C 0.0516(5) -0.1795(3) 0.6614(3) 0.0512(12) Uani 1 1 d .
H20A H 0.0989 -0.2255 0.6802 0.061 Uiso 1 1 calc R
C21 C 0.1073(5) -0.1102(3) 0.6396(3) 0.0501(11) Uani 1 1 d .
H21A H 0.1924 -0.1090 0.6434 0.060 Uiso 1 1 calc R
C22 C 0.0380(4) -0.0420(3) 0.6122(3) 0.0408(10) Uani 1 1 d .
H22A H 0.0757 0.0053 0.5973 0.049 Uiso 1 1 calc R
C23 C -0.4057(4) -0.0376(3) 0.3967(3) 0.0419(10) Uani 1 1 d .
C24 C -0.4935(4) 0.0214(3) 0.3809(3) 0.0444(10) Uani 1 1 d .
H24A H -0.4912 0.0657 0.4189 0.053 Uiso 1 1 calc R
C25 C -0.5862(5) 0.0147(3) 0.3076(3) 0.0499(11) Uani 1 1 d .
H25A H -0.6458 0.0555 0.2961 0.060 Uiso 1 1 calc R
C26 C -0.5930(4) -0.0492(3) 0.2522(3) 0.0476(11) Uani 1 1 d .
H26A H -0.6564 -0.0528 0.2032 0.057 Uiso 1 1 calc R
C27 C -0.5058(5) -0.1078(3) 0.2692(3) 0.0562(12) Uani 1 1 d .
H27A H -0.5092 -0.1519 0.2310 0.067 Uiso 1 1 calc R
C28 C -0.4124(4) -0.1039(3) 0.3413(3) 0.0469(11) Uani 1 1 d .
H28A H -0.3541 -0.1455 0.3527 0.056 Uiso 1 1 calc R
C29 C 0.1445(5) 0.3635(3) 0.5303(4) 0.0598(13) Uani 1 1 d .
H29A H 0.1388 0.3043 0.5378 0.072 Uiso 1 1 calc R
N1 N -0.2308(3) 0.1440(2) 0.5726(2) 0.0393(8) Uani 1 1 d .
N2 N -0.3135(3) 0.1006(2) 0.5119(2) 0.0405(8) Uani 1 1 d .
N3 N -0.1585(3) 0.0259(2) 0.5792(2) 0.0376(8) Uani 1 1 d .
N4 N -0.3072(4) -0.0370(2) 0.4685(2) 0.0422(9) Uani 1 1 d .
H33 H -0.260(5) -0.075(3) 0.465(3) 0.051 Uiso 1 1 d .
Cl1 Cl 0.11034(10) 0.16711(7) 0.58223(6) 0.0432(3) Uani 1 1 d .
Cl2 Cl 0.15629(16) 0.40992(10) 0.63278(9) 0.0758(4) Uani 1 1 d .
Cl3 Cl 0.27313(15) 0.38415(13) 0.48553(11) 0.0845(5) Uani 1 1 d .
Cl4 Cl 0.01364(14) 0.39615(11) 0.45952(9) 0.0723(4) Uani 1 1 d .
Rh1 Rh 0.00922(3) 0.13992(2) 0.701127(19) 0.03756(13) Uani 1 1 d .

loop_
_atom_site_aniso_label
_atom_site_aniso_U_11
_atom_site_aniso_U_22
_atom_site_aniso_U_33
_atom_site_aniso_U_23
_atom_site_aniso_U_13
_atom_site_aniso_U_12
C1 0.039(2) 0.042(2) 0.038(2) -0.0021(18) 0.0107(18) 0.000(2)
C2 0.040(2) 0.045(3) 0.035(2) 0.0012(18) 0.0082(18) -0.001(2)
C3 0.043(2) 0.051(3) 0.037(2) 0.0015(19) 0.0055(18) -0.001(2)
C4 0.050(3) 0.050(3) 0.031(2) -0.0010(18) 0.0020(19) 0.004(2)
C5 0.059(3) 0.057(3) 0.040(2) -0.007(2) 0.009(2) 0.006(3)
C6 0.071(3) 0.051(3) 0.043(2) -0.008(2) 0.003(2) -0.005(3)
C7 0.052(3) 0.051(3) 0.034(2) -0.0026(19) 0.0037(19) -0.015(2)
C8 0.043(2) 0.055(3) 0.035(2) 0.0001(19) -0.0041(18) -0.008(2)
C9 0.046(3) 0.054(3) 0.040(2) 0.005(2) 0.0016(19) -0.001(2)
C10 0.050(3) 0.054(3) 0.040(2) 0.007(2) 0.004(2) 0.000(2)
C11 0.047(3) 0.039(2) 0.0311(19) -0.0013(17) 0.0076(17) 0.004(2)
C12 0.046(3) 0.045(3) 0.041(2) -0.0021(19) 0.0089(19) 0.001(2)
C13 0.052(3) 0.057(3) 0.039(2) -0.002(2) 0.007(2) 0.009(3)
C14 0.060(3) 0.044(3) 0.037(2) -0.0053(18) 0.001(2) 0.011(2)
C15 0.054(3) 0.042(2) 0.043(2) 0.000(2) 0.003(2) 0.004(2)
C16 0.045(3) 0.040(2) 0.043(2) -0.0011(18) 0.0065(19) 0.004(2)
C17 0.047(3) 0.038(2) 0.0320(19) 0.0033(17) 0.0052(17) 0.003(2)
C18 0.043(2) 0.045(2) 0.045(2) 0.0051(19) 0.0117(19) 0.000(2)
C19 0.062(3) 0.044(3) 0.049(2) 0.009(2) 0.012(2) 0.002(2)
C20 0.053(3) 0.045(3) 0.055(3) 0.009(2) 0.010(2) 0.009(2)
C21 0.047(3) 0.056(3) 0.049(2) 0.006(2) 0.011(2) 0.007(2)
C22 0.042(2) 0.041(2) 0.040(2) 0.0005(18) 0.0074(18) 0.003(2)
C23 0.039(2) 0.047(3) 0.039(2) 0.0029(19) 0.0040(18) -0.003(2)
C24 0.048(3) 0.045(3) 0.040(2) -0.0062(19) 0.0070(19) 0.000(2)
C25 0.049(3) 0.057(3) 0.043(2) 0.000(2) 0.006(2) 0.005(2)
C26 0.040(3) 0.054(3) 0.046(2) -0.005(2) 0.004(2) -0.002(2)
C27 0.057(3) 0.053(3) 0.056(3) -0.013(2) 0.004(2) -0.005(3)
C28 0.045(3) 0.046(3) 0.049(2) -0.008(2) 0.006(2) -0.002(2)
C29 0.068(3) 0.049(3) 0.063(3) 0.010(2) 0.012(3) -0.004(3)
N1 0.043(2) 0.0383(19) 0.0354(17) 0.0000(15) 0.0033(15) 0.0008(17)
N2 0.043(2) 0.041(2) 0.0354(17) 0.0002(15) 0.0039(15) -0.0002(18)
N3 0.040(2) 0.0382(19) 0.0339(16) 0.0001(14) 0.0043(14) -0.0005(16)
N4 0.043(2) 0.042(2) 0.0414(19) -0.0041(16) 0.0060(16) 0.0032(18)
Cl1 0.0474(6) 0.0437(6) 0.0402(5) 0.0011(4) 0.0127(4) 0.0007(5)
Cl2 0.0890(11) 0.0796(11) 0.0568(7) 0.0070(7) 0.0089(7) -0.0170(9)
Cl3 0.0587(9) 0.1131(14) 0.0837(10) 0.0113(9) 0.0190(8) 0.0000(9)
Cl4 0.0622(9) 0.0913(11) 0.0631(8) 0.0062(7) 0.0114(7) 0.0084(8)
Rh1 0.0401(2) 0.0395(2) 0.03238(18) 0.00009(13) 0.00538(13) -0.00080(16)

loop_
_atom_type_symbol
_atom_type_description
_atom_type_scat_dispersion_real
_atom_type_scat_dispersion_imag
_atom_type_scat_source
C C 0.0033 0.0016 'International Tables Vol C Tables 4.2.6.8 and 6.1.1.4'
H H 0.0000 0.0000 'International Tables Vol C Tables 4.2.6.8 and 6.1.1.4'
N N 0.0061 0.0033 'International Tables Vol C Tables 4.2.6.8 and 6.1.1.4'
Cl Cl 0.1484 0.1585 'International Tables Vol C Tables 4.2.6.8 and 6.1.1.4'
Rh Rh -1.1178 0.9187 'International Tables Vol C Tables 4.2.6.8 and 6.1.1.4'

loop_
_geom_angle_atom_site_label_1
_geom_angle_atom_site_label_2
_geom_angle_atom_site_label_3
_geom_angle
N1 C1 N3 102.8(4)
N1 C1 Rh1 128.5(3)
N3 C1 Rh1 128.7(3)
N2 C2 N4 127.0(4)
N2 C2 N3 111.3(4)
N4 C2 N3 121.7(4)
C4 C3 C10 126.0(4)
C4 C3 Rh1 70.9(3)
C10 C3 Rh1 111.0(3)
C4 C3 H34 118(3)
C10 C3 H34 114(3)
Rh1 C3 H34 105(3)
C3 C4 C5 124.2(4)
C3 C4 Rh1 69.7(3)
C5 C4 Rh1 112.8(3)
C3 C4 H30 116(3)
C5 C4 H30 117(3)
Rh1 C4 H30 103(3)
C4 C5 C6 112.8(4)
C4 C5 H5A 109.0
C6 C5 H5A 109.0
C4 C5 H5B 109.0
C6 C5 H5B 109.0
H5A C5 H5B 107.8
C7 C6 C5 114.1(4)
C7 C6 H6A 108.7
C5 C6 H6A 108.7
C7 C6 H6B 108.7
C5 C6 H6B 108.7
H6A C6 H6B 107.6
C8 C7 C6 126.3(4)
C8 C7 Rh1 73.9(3)
C6 C7 Rh1 107.2(3)
C8 C7 H32 122(3)
C6 C7 H32 110(3)
Rh1 C7 H32 104(3)
C7 C8 C9 123.5(5)
C7 C8 Rh1 70.1(3)
C9 C8 Rh1 110.9(3)
C7 C8 H31 121(3)
C9 C8 H31 115(3)
Rh1 C8 H31 95(3)
C8 C9 C10 111.9(4)
C8 C9 H9A 109.2
C10 C9 H9A 109.2
C8 C9 H9B 109.2
C10 C9 H9B 109.2
H9A C9 H9B 107.9
C3 C10 C9 113.4(4)
C3 C10 H10A 108.9
C9 C10 H10A 108.9
C3 C10 H10B 108.9
C9 C10 H10B 108.9
H10A C10 H10B 107.7
C16 C11 C12 121.0(4)
C16 C11 N1 120.8(4)
C12 C11 N1 118.2(4)
C13 C12 C11 118.2(5)
C13 C12 H12A 120.9
C11 C12 H12A 120.9
C12 C13 C14 120.8(5)
C12 C13 H13A 119.6
C14 C13 H13A 119.6
C15 C14 C13 120.3(5)
C15 C14 H14A 119.9
C13 C14 H14A 119.9
C14 C15 C16 120.4(5)
C14 C15 H15A 119.8
C16 C15 H15A 119.8
C11 C16 C15 119.2(4)
C11 C16 H16A 120.4
C15 C16 H16A 120.4
C22 C17 C18 121.2(4)
C22 C17 N3 120.0(4)
C18 C17 N3 118.8(4)
C17 C18 C19 118.9(4)
C17 C18 H18A 120.6
C19 C18 H18A 120.6
C20 C19 C18 120.2(5)
C20 C19 H19A 119.9
C18 C19 H19A 119.9
C21 C20 C19 120.1(5)
C21 C20 H20A 119.9
C19 C20 H20A 119.9
C20 C21 C22 120.1(5)
C20 C21 H21A 119.9
C22 C21 H21A 119.9
C17 C22 C21 119.5(4)
C17 C22 H22A 120.3
C21 C22 H22A 120.3
C24 C23 C28 119.9(4)
C24 C23 N4 123.9(4)
C28 C23 N4 116.2(4)
C23 C24 C25 118.8(4)
C23 C24 H24A 120.6
C25 C24 H24A 120.6
C26 C25 C24 121.9(5)
C26 C25 H25A 119.0
C24 C25 H25A 119.0
C25 C26 C27 118.6(4)
C25 C26 H26A 120.7
C27 C26 H26A 120.7
C26 C27 C28 121.6(5)
C26 C27 H27A 119.2
C28 C27 H27A 119.2
C27 C28 C23 119.2(5)
C27 C28 H28A 120.4
C23 C28 H28A 120.4
Cl4 C29 Cl3 109.7(3)
Cl4 C29 Cl2 110.6(3)
Cl3 C29 Cl2 111.0(3)
Cl4 C29 H29A 108.5
Cl3 C29 H29A 108.5
Cl2 C29 H29A 108.5
C1 N1 N2 114.8(3)
C1 N1 C11 126.9(4)
N2 N1 C11 118.3(3)
C2 N2 N1 102.5(3)
C1 N3 C2 108.6(4)
C1 N3 C17 124.7(3)
C2 N3 C17 126.7(4)
C2 N4 C23 125.7(4)
C2 N4 H33 119(4)
C23 N4 H33 110(4)
C1 Rh1 C3 90.78(18)
C1 Rh1 C4 92.73(18)
C3 Rh1 C4 39.38(19)
C1 Rh1 C7 159.92(19)
C3 Rh1 C7 97.42(18)
C4 Rh1 C7 82.35(19)
C1 Rh1 C8 164.06(18)
C3 Rh1 C8 81.07(18)
C4 Rh1 C8 89.62(18)
C7 Rh1 C8 35.96(18)
C1 Rh1 Cl1 88.09(11)
C3 Rh1 Cl1 162.84(14)
C4 Rh1 Cl1 157.78(14)
C7 Rh1 Cl1 89.30(12)
C8 Rh1 Cl1 95.66(13)

loop_
_geom_bond_atom_site_label_1
_geom_bond_atom_site_label_2
_geom_bond_distance
C1 N1 1.347(6)
C1 N3 1.380(6)
C1 Rh1 2.030(4)
C2 N2 1.317(6)
C2 N4 1.372(6)
C2 N3 1.399(5)
C3 C4 1.426(7)
C3 C10 1.516(6)
C3 Rh1 2.109(4)
C3 H34 0.94(5)
C4 C5 1.524(7)
C4 Rh1 2.123(5)
C4 H30 0.95(6)
C5 C6 1.546(8)
C5 H5A 0.9900
C5 H5B 0.9900
C6 C7 1.497(7)
C6 H6A 0.9900
C6 H6B 0.9900
C7 C8 1.375(7)
C7 Rh1 2.202(5)
C7 H32 0.92(6)
C8 C9 1.516(6)
C8 Rh1 2.250(4)
C8 H31 0.98(6)
C9 C10 1.540(7)
C9 H9A 0.9900
C9 H9B 0.9900
C10 H10A 0.9900
C10 H10B 0.9900
C11 C16 1.387(6)
C11 C12 1.413(6)
C11 N1 1.431(6)
C12 C13 1.389(7)
C12 H12A 0.9500
C13 C14 1.394(8)
C13 H13A 0.9500
C14 C15 1.374(7)
C14 H14A 0.9500
C15 C16 1.400(6)
C15 H15A 0.9500
C16 H16A 0.9500
C17 C22 1.384(6)
C17 C18 1.402(6)
C17 N3 1.449(6)
C18 C19 1.403(7)
C18 H18A 0.9500
C19 C20 1.396(7)
C19 H19A 0.9500
C20 C21 1.393(7)
C20 H20A 0.9500
C21 C22 1.402(7)
C21 H21A 0.9500
C22 H22A 0.9500
C23 C24 1.386(7)
C23 C28 1.406(6)
C23 N4 1.428(6)
C24 C25 1.409(6)
C24 H24A 0.9500
C25 C26 1.374(7)
C25 H25A 0.9500
C26 C27 1.377(7)
C26 H26A 0.9500
C27 C28 1.397(7)
C27 H27A 0.9500
C28 H28A 0.9500
C29 Cl4 1.758(6)
C29 Cl3 1.766(6)
C29 Cl2 1.780(6)
C29 H29A 1.0000
N1 N2 1.405(5)
N4 H33 0.84(6)
Cl1 Rh1 2.4242(10)
